data_4064463
loop_
_publ_author_name
'Jovi\'c, Marija'
'Torker, Sebastian'
'Chen, Peter'

_publ_section_title
;
 Non-innocent Character of Oxyanions in Ruthenium Metathesis Catalysts
;
_journal_issue 15
_journal_name_full Organometallics
_journal_page_first 3971
_journal_paper_doi 10.1021/om200124z
_journal_volume 30
_journal_year 2011
_chemical_compound_source 'LOC ETH Zurich'
_chemical_formula_moiety 'C31 H36 F3 O4 P Ru '
_chemical_formula_sum 'C31 H36 F3 O4 P Ru'
_chemical_formula_weight 661.663
_chemical_name_systematic
;
 ?
;
_space_group_IT_number 14
_symmetry_cell_setting monoclinic
_symmetry_space_group_name_Hall '-P 2yn'
_symmetry_space_group_name_H-M 'P 1 21/n 1'
_atom_sites_solution_primary direct
_atom_sites_solution_secondary difmap
_audit_creation_method maXus
_cell_angle_alpha 90.00
_cell_angle_beta 103.0558(9)
_cell_angle_gamma 90.00
_cell_formula_units_Z 4
_cell_length_a 10.0741(2)
_cell_length_b 19.8093(4)
_cell_length_c 15.2985(3)
_cell_measurement_reflns_used 59384
_cell_measurement_temperature 100
_cell_measurement_theta_max 27.485
_cell_measurement_theta_min 2.910
_cell_volume 2974.06(10)
_computing_cell_refinement 'HKL Scalepack (Otwinowski & Minor 1997)'
_computing_data_collection KappaCCD
_computing_data_reduction 'Denzo and Scalepak (Otwinowski & Minor, 1997)'
_computing_structure_refinement 'SHELXL-97 (Sheldrick, 2008)'
_computing_structure_solution 'SHELXS-97 (Sheldrick, 2008)'
_diffrn_ambient_temperature 100
_diffrn_measured_fraction_theta_full 0.995
_diffrn_measured_fraction_theta_max 0.995
_diffrn_measurement_device KappaCCD
_diffrn_measurement_method CCD
_diffrn_orient_matrix_type X=UH
_diffrn_orient_matrix_UB_11 -0.04624
_diffrn_orient_matrix_UB_12 -0.05507
_diffrn_orient_matrix_UB_13 -0.07220
_diffrn_orient_matrix_UB_21 0.03392
_diffrn_orient_matrix_UB_22 -0.03684
_diffrn_orient_matrix_UB_23 0.00638
_diffrn_orient_matrix_UB_31 -0.04514
_diffrn_orient_matrix_UB_32 -0.03556
_diffrn_orient_matrix_UB_33 0.03464
_diffrn_radiation_source 'fine-focus sealed tube'
_diffrn_radiation_type ' MoK\a'
_diffrn_radiation_wavelength_id all
_diffrn_reflns_av_R_equivalents 0.072
_diffrn_reflns_limit_h_max 12
_diffrn_reflns_limit_h_min -13
_diffrn_reflns_limit_k_max 22
_diffrn_reflns_limit_k_min -25
_diffrn_reflns_limit_l_max 19
_diffrn_reflns_limit_l_min -19
_diffrn_reflns_number 30313
_diffrn_reflns_theta_full 27.48
_diffrn_reflns_theta_max 27.48
_diffrn_reflns_theta_min 3.04
_exptl_absorpt_coefficient_mu 0.634
_exptl_absorpt_correction_type none
_exptl_crystal_colour brown
_exptl_crystal_density_diffrn 1.478
_exptl_crystal_density_method 'not measured'
_exptl_crystal_description plate
_exptl_crystal_F_000 1360.0
_exptl_crystal_size_max .39
_exptl_crystal_size_mid .12
_exptl_crystal_size_min .03
_refine_diff_density_max 0.496
_refine_diff_density_min -0.875
_refine_diff_density_rms 0.084
_refine_ls_extinction_method none
_refine_ls_goodness_of_fit_ref 0.897
_refine_ls_hydrogen_treatment refall
_refine_ls_matrix_type full
_refine_ls_number_parameters 505
_refine_ls_number_reflns 6777
_refine_ls_number_restraints 0
_refine_ls_restrained_S_all 0.897
_refine_ls_R_factor_all 0.0522
_refine_ls_R_factor_gt 0.0387
_refine_ls_shift/su_max 0.001
_refine_ls_shift/su_mean 0.000
_refine_ls_structure_factor_coef Fsqd
_refine_ls_weighting_details 'calc w=1/[\s^2^(Fo^2^)+ (0.1000P)^2^+0.0000P] where P=(Fo^2^+2Fc^2^)/3'
_refine_ls_weighting_scheme calc
_refine_ls_wR_factor_gt 0.1094
_refine_ls_wR_factor_ref 0.1222
_reflns_number_gt 5620
_reflns_number_total 6777
_reflns_threshold_expression >2sigma(I)
_cod_data_source_file om200124z_si_002.cif
_cod_data_source_block global
_cod_depositor_comments
;
The following automatic conversions were performed:

'_symmetry_cell_setting' value 'Monoclinic' changed to 'monoclinic'
according to /home/saulius/struct/CIF-dictionaries/cif_core.dic
dictionary named 'cif_core.dic' version 2.4.1 from 2010-06-29.

Automatic conversion script
Id: cif_fix_values 1715 2011-07-08 13:25:40Z adriana 
;
_cod_original_sg_symbol_H-M 'P 21/n        '
_cod_original_formula_sum 'C31 H36 F3 O4 P Ru '
_cod_database_code 4064463

loop_
_symmetry_equiv_pos_as_xyz
+X,+Y,+Z
-X,-Y,-Z
'-X+ 1/2,+Y+ 1/2,-Z+ 1/2'
'+X+ 1/2,-Y+ 1/2,+Z+ 1/2'

loop_
_atom_site_label
_atom_site_type_symbol
_atom_site_fract_x
_atom_site_fract_y
_atom_site_fract_z
_atom_site_U_iso_or_equiv
_atom_site_adp_type
_atom_site_occupancy
_atom_site_symmetry_multiplicity
_atom_site_calc_flag
Ru1 Ru 0.60311(2) 0.137147(10) 0.320729(13) 0.01938(10) Uani 1 1 d
P2 P 0.68806(6) 0.24121(3) 0.31709(4) 0.01727(15) Uani 1 1 d
F33 F 0.6351(3) -0.02475(11) 0.08213(16) 0.0569(6) Uani 1 1 d
F34 F 0.8166(4) 0.0233(2) 0.0673(3) 0.1321(18) Uani 1 1 d
F35 F 0.6231(6) 0.07581(14) 0.03308(17) 0.1331(19) Uani 1 1 d
O3 O 0.51158(18) 0.17558(10) 0.41293(12) 0.0235(4) Uani 1 1 d
O23 O 0.52410(18) 0.03313(10) 0.34673(13) 0.0257(4) Uani 1 1 d
O36 O 0.6297(2) 0.09739(10) 0.20083(14) 0.0317(5) Uani 1 1 d
O37 O 0.8267(3) 0.03968(16) 0.2423(2) 0.0665(8) Uani 1 1 d
C4 C 0.5455(2) 0.23764(14) 0.44547(16) 0.0210(5) Uani 1 1 d
C5 C 0.4877(3) 0.26144(16) 0.51572(18) 0.0272(6) Uani 1 1 d
C6 C 0.5157(3) 0.32632(17) 0.54771(19) 0.0313(6) Uani 1 1 d
C7 C 0.6012(3) 0.36854(16) 0.5132(2) 0.0289(6) Uani 1 1 d
C8 C 0.6588(3) 0.34587(15) 0.44446(18) 0.0253(6) Uani 1 1 d
C9 C 0.6327(2) 0.28009(13) 0.41041(16) 0.0196(5) Uani 1 1 d
C10 C 0.6194(3) 0.29163(14) 0.21061(16) 0.0209(5) Uani 1 1 d
C11 C 0.6731(3) 0.36409(14) 0.2230(2) 0.0262(6) Uani 1 1 d
C12 C 0.6816(3) 0.25812(17) 0.13746(18) 0.0270(6) Uani 1 1 d
C13 C 0.4583(3) 0.28941(14) 0.18343(17) 0.0240(5) Uani 1 1 d
C14 C 0.3917(3) 0.33909(17) 0.2376(2) 0.0300(6) Uani 1 1 d
C15 C 0.4005(3) 0.21861(17) 0.1922(2) 0.0302(6) Uani 1 1 d
C16 C 0.4096(3) 0.31007(18) 0.0840(2) 0.0320(7) Uani 1 1 d
C17 C 0.8737(2) 0.24779(14) 0.33551(17) 0.0208(5) Uani 1 1 d
C18 C 0.9527(3) 0.29604(16) 0.38979(18) 0.0265(6) Uani 1 1 d
C19 C 1.0941(3) 0.29601(17) 0.40040(19) 0.0308(6) Uani 1 1 d
C20 C 1.1569(3) 0.24895(17) 0.3567(2) 0.0320(7) Uani 1 1 d
C21 C 1.0794(3) 0.20104(17) 0.3028(2) 0.0320(6) Uani 1 1 d
C22 C 0.9383(3) 0.19980(15) 0.29276(19) 0.0256(6) Uani 1 1 d
C24 C 0.6189(3) 0.00131(14) 0.41338(19) 0.0255(6) Uani 1 1 d
C25 C 0.6000(3) -0.05943(15) 0.4532(2) 0.0293(6) Uani 1 1 d
C26 C 0.7056(3) -0.08499(16) 0.5202(2) 0.0325(6) Uani 1 1 d
C27 C 0.8264(3) -0.04976(17) 0.5483(2) 0.0337(7) Uani 1 1 d
C28 C 0.8430(3) 0.01184(15) 0.5094(2) 0.0274(6) Uani 1 1 d
C29 C 0.7411(3) 0.03804(14) 0.44027(18) 0.0248(5) Uani 1 1 d
C30 C 0.7544(3) 0.10201(14) 0.39756(18) 0.0225(5) Uani 1 1 d
C31 C 0.7241(4) 0.05885(17) 0.1899(2) 0.0422(8) Uani 1 1 d
C32 C 0.7009(6) 0.0338(2) 0.0925(3) 0.0670(14) Uani 1 1 d
C38 C 0.3996(3) -0.00345(15) 0.3024(2) 0.0285(6) Uani 1 1 d
C39 C 0.4352(4) -0.05891(18) 0.2438(3) 0.0389(7) Uani 1 1 d
C40 C 0.3071(3) 0.04930(18) 0.2487(2) 0.0343(7) Uani 1 1 d
H5 H 0.425(3) 0.2305(18) 0.544(2) 0.029(8) Uiso 1 1 d
H6 H 0.471(4) 0.337(2) 0.587(3) 0.056(12) Uiso 1 1 d
H7 H 0.626(4) 0.411(2) 0.533(2) 0.041(10) Uiso 1 1 d
H8 H 0.716(3) 0.3793(16) 0.4214(19) 0.018(7) Uiso 1 1 d
H11A H 0.769(4) 0.3624(17) 0.239(2) 0.028(9) Uiso 1 1 d
H11B H 0.635(4) 0.390(2) 0.264(3) 0.047(10) Uiso 1 1 d
H11C H 0.637(3) 0.3915(18) 0.165(2) 0.029(8) Uiso 1 1 d
H12A H 0.661(3) 0.2862(17) 0.083(2) 0.026(8) Uiso 1 1 d
H12B H 0.779(3) 0.2601(15) 0.1599(19) 0.019(7) Uiso 1 1 d
H12C H 0.649(3) 0.2145(19) 0.126(2) 0.031(9) Uiso 1 1 d
H14A H 0.424(4) 0.333(2) 0.304(2) 0.040(9) Uiso 1 1 d
H14B H 0.292(4) 0.333(2) 0.220(2) 0.038(9) Uiso 1 1 d
H14C H 0.403(4) 0.383(2) 0.220(3) 0.045(10) Uiso 1 1 d
H15A H 0.402(3) 0.2057(16) 0.253(2) 0.021(7) Uiso 1 1 d
H15B H 0.445(3) 0.1865(17) 0.164(2) 0.022(8) Uiso 1 1 d
H15C H 0.312(4) 0.2181(19) 0.168(2) 0.039(9) Uiso 1 1 d
H16A H 0.453(4) 0.352(2) 0.074(3) 0.039(10) Uiso 1 1 d
H16B H 0.319(4) 0.3173(18) 0.073(2) 0.030(8) Uiso 1 1 d
H16C H 0.429(4) 0.275(2) 0.048(3) 0.044(10) Uiso 1 1 d
H18 H 0.916(3) 0.3299(18) 0.418(2) 0.023(8) Uiso 1 1 d
H19 H 1.150(4) 0.3290(19) 0.439(2) 0.037(9) Uiso 1 1 d
H20 H 1.258(3) 0.2515(18) 0.361(2) 0.034(9) Uiso 1 1 d
H21 H 1.121(3) 0.1667(16) 0.265(2) 0.020(7) Uiso 1 1 d
H22 H 0.885(3) 0.1659(19) 0.260(2) 0.028(8) Uiso 1 1 d
H25 H 0.518(4) -0.0804(19) 0.433(2) 0.034(9) Uiso 1 1 d
H26 H 0.687(3) -0.1255(18) 0.543(2) 0.025(8) Uiso 1 1 d
H27 H 0.896(3) -0.0661(18) 0.597(2) 0.032(9) Uiso 1 1 d
H28 H 0.923(3) 0.0362(17) 0.528(2) 0.023(8) Uiso 1 1 d
H30 H 0.836(3) 0.1245(17) 0.413(2) 0.023(8) Uiso 1 1 d
H38 H 0.357(3) -0.0218(17) 0.352(2) 0.029(8) Uiso 1 1 d
H39A H 0.503(4) -0.094(2) 0.279(2) 0.043(10) Uiso 1 1 d
H39B H 0.473(4) -0.037(2) 0.196(2) 0.040(10) Uiso 1 1 d
H39C H 0.360(5) -0.078(2) 0.211(3) 0.056(12) Uiso 1 1 d
H40A H 0.343(3) 0.0669(18) 0.206(2) 0.024(8) Uiso 1 1 d
H40B H 0.296(3) 0.0845(19) 0.279(2) 0.029(9) Uiso 1 1 d
H40C H 0.218(4) 0.0286(19) 0.226(2) 0.039(9) Uiso 1 1 d

loop_
_atom_site_aniso_label
_atom_site_aniso_U_11
_atom_site_aniso_U_22
_atom_site_aniso_U_33
_atom_site_aniso_U_23
_atom_site_aniso_U_13
_atom_site_aniso_U_12
Ru1 0.01826(14) 0.01688(14) 0.02419(13) -0.00095(7) 0.00733(9) -0.00070(7)
P2 0.0160(3) 0.0172(3) 0.0195(3) -0.0002(2) 0.0059(2) -0.0004(2)
F33 0.0780(15) 0.0336(12) 0.0649(13) -0.0100(10) 0.0283(12) 0.0007(11)
F34 0.171(4) 0.117(3) 0.160(3) -0.091(3) 0.143(3) -0.079(3)
F35 0.328(6) 0.0393(15) 0.0417(13) -0.0015(12) 0.061(2) 0.022(2)
O3 0.0213(9) 0.0225(10) 0.0294(9) -0.0008(8) 0.0113(7) -0.0010(8)
O23 0.0198(8) 0.0193(9) 0.0385(10) 0.0018(8) 0.0077(8) -0.0044(7)
O36 0.0423(12) 0.0196(10) 0.0351(10) -0.0037(8) 0.0125(9) -0.0030(9)
O37 0.0688(19) 0.0485(17) 0.094(2) -0.0020(16) 0.0429(18) 0.0233(15)
C4 0.0183(11) 0.0229(13) 0.0219(12) -0.0014(10) 0.0048(9) 0.0032(10)
C5 0.0244(13) 0.0360(16) 0.0236(12) 0.0008(11) 0.0104(10) 0.0025(12)
C6 0.0301(14) 0.0413(18) 0.0254(13) -0.0059(12) 0.0119(12) 0.0050(13)
C7 0.0302(15) 0.0300(16) 0.0259(13) -0.0088(11) 0.0051(12) -0.0001(12)
C8 0.0278(13) 0.0230(13) 0.0261(13) -0.0040(11) 0.0083(11) -0.0003(12)
C9 0.0177(11) 0.0216(13) 0.0187(11) -0.0031(9) 0.0024(9) 0.0004(10)
C10 0.0199(12) 0.0214(13) 0.0220(11) 0.0010(10) 0.0056(9) 0.0024(10)
C11 0.0243(14) 0.0221(14) 0.0321(14) 0.0063(11) 0.0062(12) -0.0008(11)
C12 0.0311(15) 0.0324(17) 0.0199(12) 0.0028(11) 0.0109(11) 0.0060(13)
C13 0.0235(13) 0.0252(14) 0.0216(12) -0.0016(10) 0.0018(10) 0.0004(11)
C14 0.0220(14) 0.0348(18) 0.0321(15) -0.0015(13) 0.0039(11) 0.0077(13)
C15 0.0223(14) 0.0321(17) 0.0333(15) -0.0001(12) 0.0001(12) -0.0043(12)
C16 0.0296(15) 0.0367(18) 0.0266(14) 0.0009(12) -0.0004(12) 0.0067(14)
C17 0.0180(11) 0.0214(13) 0.0233(12) 0.0040(10) 0.0056(9) -0.0005(10)
C18 0.0229(13) 0.0294(15) 0.0273(13) 0.0012(11) 0.0058(11) -0.0021(12)
C19 0.0241(13) 0.0382(17) 0.0276(13) 0.0077(12) 0.0005(11) -0.0094(13)
C20 0.0190(13) 0.0437(18) 0.0341(15) 0.0160(13) 0.0077(11) 0.0023(13)
C21 0.0250(13) 0.0368(17) 0.0368(15) 0.0091(13) 0.0125(12) 0.0072(13)
C22 0.0220(12) 0.0255(14) 0.0309(13) 0.0040(11) 0.0092(11) 0.0021(11)
C24 0.0239(13) 0.0200(14) 0.0362(14) 0.0030(11) 0.0146(11) 0.0022(11)
C25 0.0261(14) 0.0228(14) 0.0430(16) 0.0005(12) 0.0158(12) -0.0015(12)
C26 0.0346(15) 0.0223(15) 0.0470(17) 0.0105(13) 0.0228(13) 0.0051(12)
C27 0.0283(14) 0.0343(17) 0.0426(16) 0.0138(13) 0.0163(13) 0.0076(13)
C28 0.0240(13) 0.0229(14) 0.0386(15) 0.0050(12) 0.0140(11) 0.0009(11)
C29 0.0235(12) 0.0227(14) 0.0318(13) 0.0014(11) 0.0136(11) 0.0024(11)
C30 0.0207(12) 0.0195(13) 0.0310(13) -0.0010(10) 0.0134(10) -0.0012(11)
C31 0.063(2) 0.0218(15) 0.0526(19) -0.0058(14) 0.0366(18) -0.0035(16)
C32 0.131(4) 0.0291(19) 0.062(2) -0.0100(18) 0.068(3) -0.008(2)
C38 0.0235(13) 0.0237(14) 0.0396(15) -0.0034(12) 0.0099(12) -0.0076(11)
C39 0.0400(18) 0.0302(17) 0.0513(19) -0.0112(15) 0.0199(16) -0.0107(15)
C40 0.0277(15) 0.0297(17) 0.0445(18) -0.0011(15) 0.0058(14) -0.0062(13)

loop_
_atom_type_symbol
_atom_type_description
_atom_type_scat_dispersion_real
_atom_type_scat_dispersion_imag
_atom_type_scat_source
C C 0.0033 0.0016 'International Tables Vol C Tables 4.2.6.8 and 6.1.1.4'
H H 0.0000 0.0000 'International Tables Vol C Tables 4.2.6.8 and 6.1.1.4'
F F 0.0171 0.0103 'International Tables Vol C Tables 4.2.6.8 and 6.1.1.4'
O O 0.0106 0.0060 'International Tables Vol C Tables 4.2.6.8 and 6.1.1.4'
P P 0.1023 0.0942 'International Tables Vol C Tables 4.2.6.8 and 6.1.1.4'
Ru Ru -1.2594 0.8363 'International Tables Vol C Tables 4.2.6.8 and 6.1.1.4'

loop_
_diffrn_radiation_wavelength
0.71073

loop_
_geom_angle_atom_site_label_1
_geom_angle_atom_site_label_2
_geom_angle_atom_site_label_3
_geom_angle
C30 Ru1 O3 98.09(10)
C30 Ru1 O36 99.68(10)
O3 Ru1 O36 160.42(8)
C30 Ru1 P2 95.64(9)
O3 Ru1 P2 84.65(6)
O36 Ru1 P2 101.65(6)
C30 Ru1 O23 79.49(10)
O3 Ru1 O23 89.21(8)
O36 Ru1 O23 86.03(8)
P2 Ru1 O23 171.58(5)
C9 P2 C17 109.43(11)
C9 P2 C10 109.47(12)
C17 P2 C10 104.81(11)
C9 P2 Ru1 100.60(9)
C17 P2 Ru1 116.40(9)
C10 P2 Ru1 115.96(8)
C4 O3 Ru1 119.40(16)
C24 O23 C38 119.3(2)
C24 O23 Ru1 109.34(15)
C38 O23 Ru1 131.26(16)
C31 O36 Ru1 126.9(2)
O3 C4 C9 122.3(2)
O3 C4 C5 118.3(2)
C9 C4 C5 119.4(3)
C6 C5 C4 119.6(3)
C5 C6 C7 121.4(3)
C8 C7 C6 119.7(3)
C7 C8 C9 120.4(3)
C8 C9 C4 119.6(2)
C8 C9 P2 128.2(2)
C4 C9 P2 112.03(19)
C11 C10 C12 107.5(2)
C11 C10 C13 111.8(2)
C12 C10 C13 110.9(2)
C11 C10 P2 109.65(17)
C12 C10 P2 105.37(18)
C13 C10 P2 111.32(18)
C14 C13 C15 108.5(3)
C14 C13 C16 106.4(2)
C15 C13 C16 106.6(2)
C14 C13 C10 112.8(2)
C15 C13 C10 112.9(2)
C16 C13 C10 109.3(2)
C18 C17 C22 118.8(2)
C18 C17 P2 124.6(2)
C22 C17 P2 116.6(2)
C17 C18 C19 120.0(3)
C20 C19 C18 120.7(3)
C21 C20 C19 119.7(3)
C20 C21 C22 120.2(3)
C21 C22 C17 120.6(3)
C25 C24 O23 125.6(3)
C25 C24 C29 121.3(3)
O23 C24 C29 113.1(2)
C24 C25 C26 118.8(3)
C27 C26 C25 121.1(3)
C28 C27 C26 119.6(3)
C27 C28 C29 120.9(3)
C28 C29 C24 118.3(3)
C28 C29 C30 122.7(3)
C24 C29 C30 119.0(2)
C29 C30 Ru1 118.2(2)
O37 C31 O36 131.0(3)
O37 C31 C32 117.3(4)
O36 C31 C32 111.7(4)
F34 C32 F33 106.1(3)
F34 C32 F35 108.5(4)
F33 C32 F35 105.1(5)
F34 C32 C31 112.4(5)
F33 C32 C31 111.1(3)
F35 C32 C31 113.1(3)
O23 C38 C39 109.8(2)
O23 C38 C40 105.4(2)
C39 C38 C40 112.3(3)
C6 C5 H5 119.5(19)
C4 C5 H5 121.0(19)
C5 C6 H6 112(3)
C7 C6 H6 127(3)
C8 C7 H7 115(2)
C6 C7 H7 125(2)
C7 C8 H8 115.4(18)
C9 C8 H8 124.2(18)
C10 C11 H11A 108(2)
C10 C11 H11B 114(2)
H11A C11 H11B 113(3)
C10 C11 H11C 109.8(19)
H11A C11 H11C 113(3)
H11B C11 H11C 100(3)
C10 C12 H12A 109.1(19)
C10 C12 H12B 105.7(17)
H12A C12 H12B 106(3)
C10 C12 H12C 110(2)
H12A C12 H12C 112(3)
H12B C12 H12C 113(3)
C13 C14 H14A 112(2)
C13 C14 H14B 108(2)
H14A C14 H14B 110(3)
C13 C14 H14C 110(3)
H14A C14 H14C 113(3)
H14B C14 H14C 102(3)
C13 C15 H15A 113.7(18)
C13 C15 H15B 111(2)
H15A C15 H15B 111(3)
C13 C15 H15C 110(3)
H15A C15 H15C 102(3)
H15B C15 H15C 110(3)
C13 C16 H16A 109(2)
C13 C16 H16B 108(2)
H16A C16 H16B 108(3)
C13 C16 H16C 109(2)
H16A C16 H16C 112(3)
H16B C16 H16C 110(3)
C17 C18 H18 123(2)
C19 C18 H18 117(2)
C20 C19 H19 119(2)
C18 C19 H19 120(2)
C21 C20 H20 120(2)
C19 C20 H20 120(2)
C20 C21 H21 122.6(16)
C22 C21 H21 117.0(17)
C21 C22 H22 121(2)
C17 C22 H22 118(2)
C24 C25 H25 117(2)
C26 C25 H25 124(2)
C27 C26 H26 125(2)
C25 C26 H26 114(2)
C28 C27 H27 119(2)
C26 C27 H27 121(2)
C27 C28 H28 121(2)
C29 C28 H28 118(2)
C29 C30 H30 119(2)
Ru1 C30 H30 123(2)
O23 C38 H38 106.9(18)
C39 C38 H38 112.3(19)
C40 C38 H38 109.8(18)
C38 C39 H39A 113(2)
C38 C39 H39B 108(2)
H39A C39 H39B 111(3)
C38 C39 H39C 110(3)
H39A C39 H39C 113(4)
H39B C39 H39C 101(3)
C38 C40 H40A 111(2)
C38 C40 H40B 114(2)
H40A C40 H40B 102(3)
C38 C40 H40C 108(2)
H40A C40 H40C 114(3)
H40B C40 H40C 108(3)

loop_
_geom_bond_atom_site_label_1
_geom_bond_atom_site_label_2
_geom_bond_distance
Ru1 C30 1.838(3)
Ru1 O3 2.0018(18)
Ru1 O36 2.068(2)
Ru1 P2 2.2374(7)
Ru1 O23 2.2760(19)
P2 C9 1.817(3)
P2 C17 1.832(3)
P2 C10 1.903(3)
F33 C32 1.327(5)
F34 C32 1.324(6)
F35 C32 1.346(6)
O3 C4 1.341(3)
O23 C24 1.382(3)
O23 C38 1.474(3)
O36 C31 1.260(4)
O37 C31 1.216(5)
C4 C9 1.407(4)
C4 C5 1.414(4)
C5 C6 1.382(5)
C6 C7 1.388(5)
C7 C8 1.386(4)
C8 C9 1.406(4)
C10 C11 1.530(4)
C10 C12 1.550(4)
C10 C13 1.582(4)
C13 C14 1.536(4)
C13 C15 1.536(4)
C13 C16 1.544(4)
C17 C18 1.392(4)
C17 C22 1.396(4)
C18 C19 1.397(4)
C19 C20 1.381(5)
C20 C21 1.379(5)
C21 C22 1.394(4)
C24 C25 1.381(4)
C24 C29 1.408(4)
C25 C26 1.395(4)
C26 C27 1.385(5)
C27 C28 1.384(4)
C28 C29 1.397(4)
C29 C30 1.446(4)
C31 C32 1.538(5)
C38 C39 1.511(4)
C38 C40 1.514(4)
C5 H5 1.04(4)
C6 H6 0.85(4)
C7 H7 0.91(4)
C8 H8 0.99(3)
C11 H11A 0.95(4)
C11 H11B 0.97(4)
C11 H11C 1.04(3)
C12 H12A 0.98(3)
C12 H12B 0.97(3)
C12 H12C 0.93(4)
C14 H14A 1.00(4)
C14 H14B 0.99(4)
C14 H14C 0.94(4)
C15 H15A 0.97(3)
C15 H15B 0.93(3)
C15 H15C 0.88(4)
C16 H16A 0.97(4)
C16 H16B 0.90(3)
C16 H16C 0.94(4)
C18 H18 0.92(4)
C19 H19 0.97(4)
C20 H20 1.00(3)
C21 H21 1.04(3)
C22 H22 0.93(4)
C25 H25 0.91(4)
C26 H26 0.92(4)
C27 H27 0.96(3)
C28 H28 0.92(3)
C30 H30 0.92(3)
C38 H38 1.02(4)
C39 H39A 1.03(4)
C39 H39B 1.00(4)
C39 H39C 0.89(5)
C40 H40A 0.89(4)
C40 H40B 0.86(4)
C40 H40C 0.97(4)

loop_
_geom_torsion_atom_site_label_1
_geom_torsion_atom_site_label_2
_geom_torsion_atom_site_label_3
_geom_torsion_atom_site_label_4
_geom_torsion
C30 Ru1 P2 C9 -89.84(11)
O3 Ru1 P2 C9 7.80(9)
O36 Ru1 P2 C9 169.04(10)
O23 Ru1 P2 C9 -35.6(3)
C30 Ru1 P2 C17 28.24(12)
O3 Ru1 P2 C17 125.88(11)
O36 Ru1 P2 C17 -72.88(11)
O23 Ru1 P2 C17 82.5(4)
C30 Ru1 P2 C10 152.24(12)
O3 Ru1 P2 C10 -110.12(11)
O36 Ru1 P2 C10 51.12(11)
O23 Ru1 P2 C10 -153.5(3)
C30 Ru1 O3 C4 85.73(19)
O36 Ru1 O3 C4 -119.2(2)
P2 Ru1 O3 C4 -9.23(17)
O23 Ru1 O3 C4 165.00(17)
C30 Ru1 O23 C24 7.78(17)
O3 Ru1 O23 C24 -90.60(17)
O36 Ru1 O23 C24 108.40(17)
P2 Ru1 O23 C24 -47.4(4)
C30 Ru1 O23 C38 -168.5(2)
O3 Ru1 O23 C38 93.1(2)
O36 Ru1 O23 C38 -67.9(2)
P2 Ru1 O23 C38 136.3(3)
C30 Ru1 O36 C31 1.6(3)
O3 Ru1 O36 C31 -153.3(3)
P2 Ru1 O36 C31 99.5(2)
O23 Ru1 O36 C31 -77.0(3)
Ru1 O3 C4 C9 7.0(3)
Ru1 O3 C4 C5 -174.90(17)
O3 C4 C5 C6 -177.0(2)
C9 C4 C5 C6 1.2(4)
C4 C5 C6 C7 -0.9(4)
C5 C6 C7 C8 0.8(4)
C6 C7 C8 C9 -0.9(4)
C7 C8 C9 C4 1.2(4)
C7 C8 C9 P2 176.1(2)
O3 C4 C9 C8 176.8(2)
C5 C4 C9 C8 -1.3(4)
O3 C4 C9 P2 1.1(3)
C5 C4 C9 P2 -176.97(19)
C17 P2 C9 C8 54.7(3)
C10 P2 C9 C8 -59.6(3)
Ru1 P2 C9 C8 177.8(2)
C17 P2 C9 C4 -130.09(18)
C10 P2 C9 C4 115.57(19)
Ru1 P2 C9 C4 -7.01(18)
C9 P2 C10 C11 60.0(2)
C17 P2 C10 C11 -57.3(2)
Ru1 P2 C10 C11 172.90(16)
C9 P2 C10 C12 175.47(18)
C17 P2 C10 C12 58.2(2)
Ru1 P2 C10 C12 -71.63(19)
C9 P2 C10 C13 -64.3(2)
C17 P2 C10 C13 178.44(18)
Ru1 P2 C10 C13 48.6(2)
C11 C10 C13 C14 -43.0(3)
C12 C10 C13 C14 -163.0(2)
P2 C10 C13 C14 80.1(3)
C11 C10 C13 C15 -166.4(2)
C12 C10 C13 C15 73.6(3)
P2 C10 C13 C15 -43.4(3)
C11 C10 C13 C16 75.1(3)
C12 C10 C13 C16 -44.9(3)
P2 C10 C13 C16 -161.8(2)
C9 P2 C17 C18 -23.4(3)
C10 P2 C17 C18 93.9(2)
Ru1 P2 C17 C18 -136.6(2)
C9 P2 C17 C22 155.3(2)
C10 P2 C17 C22 -87.3(2)
Ru1 P2 C17 C22 42.2(2)
C22 C17 C18 C19 0.2(4)
P2 C17 C18 C19 179.0(2)
C17 C18 C19 C20 0.7(4)
C18 C19 C20 C21 -0.7(4)
C19 C20 C21 C22 -0.4(4)
C20 C21 C22 C17 1.4(4)
C18 C17 C22 C21 -1.3(4)
P2 C17 C22 C21 179.8(2)
C38 O23 C24 C25 -10.3(4)
Ru1 O23 C24 C25 172.9(2)
C38 O23 C24 C29 171.1(2)
Ru1 O23 C24 C29 -5.7(3)
O23 C24 C25 C26 -179.7(3)
C29 C24 C25 C26 -1.2(4)
C24 C25 C26 C27 1.6(5)
C25 C26 C27 C28 -0.1(5)
C26 C27 C28 C29 -1.9(5)
C27 C28 C29 C24 2.2(4)
C27 C28 C29 C30 -179.8(3)
C25 C24 C29 C28 -0.7(4)
O23 C24 C29 C28 178.0(2)
C25 C24 C29 C30 -178.8(3)
O23 C24 C29 C30 -0.1(4)
C28 C29 C30 Ru1 -170.2(2)
C24 C29 C30 Ru1 7.8(3)
O3 Ru1 C30 C29 79.7(2)
O36 Ru1 C30 C29 -92.1(2)
P2 Ru1 C30 C29 165.1(2)
O23 Ru1 C30 C29 -8.0(2)
Ru1 O36 C31 O37 -6.7(5)
Ru1 O36 C31 C32 173.8(2)
O37 C31 C32 F34 -30.9(5)
O36 C31 C32 F34 148.7(4)
O37 C31 C32 F33 87.8(5)
O36 C31 C32 F33 -92.6(4)
O37 C31 C32 F35 -154.3(4)
O36 C31 C32 F35 25.3(5)
C24 O23 C38 C39 -70.3(3)
Ru1 O23 C38 C39 105.7(3)
C24 O23 C38 C40 168.6(2)
Ru1 O23 C38 C40 -15.4(3)
